data_7249151
loop_
_publ_author_name
'Mahdavi, Seyedehmahbobeh'
'Bockfeld, Dirk'
'Esarev, Igor V.'
'Lippmann, Petra'
'Frank, Ren\'e'
'Br\"onstrup, Mark'
'Ott, Ingo'
'Tamm, Matthias'

_publ_section_title
;
 Gold(I) and Gold(III) Carbene Complexes from the Marine Betaine
 Norzooanemonin: Inhibition of Thioredoxin Reductase, Anti-proliferative
 and Antimicrobial Activity
;
_journal_name_full 'RSC Medicinal Chemistry'
_journal_paper_doi 10.1039/D4MD00358F
_journal_year 2024
_chemical_formula_moiety 'C14 H20 Au N4 O4, C F3 O3 S'
_chemical_formula_sum 'C15 H20 Au F3 N4 O7 S'
_chemical_formula_weight 654.38
_space_group_crystal_system monoclinic
_space_group_IT_number 14
_space_group_name_Hall '-P 2ybc'
_space_group_name_H-M_alt 'P 1 21/c 1'
_atom_sites_solution_hydrogens geom
_atom_sites_solution_primary patterson
_atom_sites_solution_secondary difmap
_audit_creation_method SHELXL-2018/3
_audit_update_record
;
2024-05-14 deposited with the CCDC.	2024-07-30 downloaded from the CCDC.
;
_cell_angle_alpha 90
_cell_angle_beta 108.983(6)
_cell_angle_gamma 90
_cell_formula_units_Z 8
_cell_length_a 20.6354(11)
_cell_length_b 6.9529(3)
_cell_length_c 31.3133(17)
_cell_measurement_reflns_used 20873
_cell_measurement_temperature 100(2)
_cell_measurement_theta_max 34.3180
_cell_measurement_theta_min 2.8500
_cell_volume 4248.4(4)
_computing_cell_refinement 'CrysAlisPro 1.171.42.64a (Rigaku OD, 2022)'
_computing_data_collection 'CrysAlisPro 1.171.42.64a (Rigaku OD, 2022)'
_computing_data_reduction 'CrysAlisPro 1.171.42.64a (Rigaku OD, 2022)'
_computing_publication_material 'OLEX2 v1.3 (O. V. Dolomanov et al., J. Appl. Cryst., 2009, 42, 339-341)'
_computing_structure_refinement 'SHELXL-2018/3 (G. M. Sheldrick, Acta Cryst., 2015, C71, 3-8)'
_computing_structure_solution 'SHELXS-2013/1 (G. M. Sheldrick, Acta Cryst., 2008, A64, 112-122)'
_diffrn_ambient_environment N~2~
_diffrn_ambient_temperature 100(2)
_diffrn_detector 'Hybrid Pixel Array Detector'
_diffrn_detector_area_resol_mean 10.0000
_diffrn_detector_type HyPix
_diffrn_measured_fraction_theta_full 1.000
_diffrn_measured_fraction_theta_max 0.975
_diffrn_measurement_device 'four-circle diffractometer'
_diffrn_measurement_device_type 'XtaLAB Synergy, Single source at offset/far, HyPix'
_diffrn_measurement_method '\w scans'
_diffrn_radiation_monochromator mirror
_diffrn_radiation_probe x-ray
_diffrn_radiation_type 'Mo K\a'
_diffrn_radiation_wavelength 0.71073
_diffrn_reflns_av_R_equivalents 0.0798
_diffrn_reflns_av_unetI/netI 0.0465
_diffrn_reflns_Laue_measured_fraction_full 1.000
_diffrn_reflns_Laue_measured_fraction_max 0.975
_diffrn_reflns_limit_h_max 31
_diffrn_reflns_limit_h_min -31
_diffrn_reflns_limit_k_max 10
_diffrn_reflns_limit_k_min -10
_diffrn_reflns_limit_l_max 48
_diffrn_reflns_limit_l_min -47
_diffrn_reflns_number 147355
_diffrn_reflns_point_group_measured_fraction_full 1.000
_diffrn_reflns_point_group_measured_fraction_max 0.975
_diffrn_reflns_theta_full 25.242
_diffrn_reflns_theta_max 33.138
_diffrn_reflns_theta_min 1.974
_diffrn_source 'micro-focus sealed X-ray tube'
_diffrn_source_type 'PhotonJet (Mo) X-ray Source'
_exptl_absorpt_coefficient_mu 7.095
_exptl_absorpt_correction_T_max 1.000
_exptl_absorpt_correction_T_min 0.267
_exptl_absorpt_correction_type gaussian
_exptl_absorpt_process_details
;
CrysAlisPro 1.171.42.64a (Rigaku Oxford Diffraction, 2022)
Numerical absorption correction based on gaussian integration over
a multifaceted crystal model
Empirical absorption correction using spherical harmonics,
implemented in SCALE3 ABSPACK scaling algorithm.
;
_exptl_crystal_colour colourless
_exptl_crystal_density_diffrn 2.046
_exptl_crystal_description plate
_exptl_crystal_F_000 2528
_exptl_crystal_size_max 0.260
_exptl_crystal_size_mid 0.180
_exptl_crystal_size_min 0.030
_refine_diff_density_max 4.018
_refine_diff_density_min -5.653
_refine_diff_density_rms 0.225
_refine_ls_extinction_method none
_refine_ls_goodness_of_fit_ref 1.049
_refine_ls_hydrogen_treatment constr
_refine_ls_matrix_type full
_refine_ls_number_parameters 572
_refine_ls_number_reflns 16356
_refine_ls_number_restraints 0
_refine_ls_restrained_S_all 1.049
_refine_ls_R_factor_all 0.0848
_refine_ls_R_factor_gt 0.0618
_refine_ls_shift/su_max 0.001
_refine_ls_shift/su_mean 0.000
_refine_ls_structure_factor_coef Fsqd
_refine_ls_weighting_details 'w=1/[\s^2^(Fo^2^)+82.4557P] where P=(Fo^2^+2Fc^2^)/3'
_refine_ls_weighting_scheme calc
_refine_ls_wR_factor_gt 0.1143
_refine_ls_wR_factor_ref 0.1211
_reflns_Friedel_coverage 0.000
_reflns_number_gt 12282
_reflns_number_total 16356
_reflns_threshold_expression 'I > 2\s(I)'
_cod_data_source_file d4md00358f2.cif
_cod_data_source_block sm28db
_cod_original_sg_symbol_H-M 'P 21/c'
_cod_database_code 7249151
_shelx_shelxl_version_number 2018/3
_shelx_space_group_comment
;
The symmetry employed for this shelxl refinement is uniquely defined
by the following loop, which should always be used as a source of
symmetry information in preference to the above space-group names.
They are only intended as comments.
;
_shelx_estimated_absorpt_t_min 0.260
_shelx_estimated_absorpt_t_max 0.815
_oxdiff_exptl_absorpt_empirical_full_min 0.855
_oxdiff_exptl_absorpt_empirical_full_max 1.361
_oxdiff_exptl_absorpt_empirical_details
;
Empirical correction (ABSPACK) includes:
- Absorption correction using spherical harmonics
- Frame scaling
- Detector area scaling
;

loop_
_space_group_symop_operation_xyz
'x, y, z'
'-x, y+1/2, -z+1/2'
'-x, -y, -z'
'x, -y-1/2, z-1/2'

loop_
_atom_site_label
_atom_site_type_symbol
_atom_site_fract_x
_atom_site_fract_y
_atom_site_fract_z
_atom_site_U_iso_or_equiv
_atom_site_adp_type
_atom_site_occupancy
_atom_site_site_symmetry_order
_atom_site_calc_flag
_atom_site_refinement_flags_posn
_atom_site_refinement_flags_adp
_atom_site_refinement_flags_occupancy
_atom_site_disorder_assembly
_atom_site_disorder_group
Au1 Au 0.24444(2) 0.52444(4) 0.25249(2) 0.01999(7) Uani 1 1 d . . . . .
O1 O 0.3601(4) 0.3175(13) 0.4458(3) 0.0317(17) Uani 1 1 d . . . . .
O2 O 0.2586(3) 0.3173(12) 0.4585(2) 0.0263(15) Uani 1 1 d . . . . .
O3 O 0.1390(4) 0.6918(13) 0.0554(3) 0.0361(19) Uani 1 1 d . . . . .
O4 O 0.2438(4) 0.6981(11) 0.0473(2) 0.0270(15) Uani 1 1 d . . . . .
N1 N 0.2852(4) 0.4368(11) 0.3526(2) 0.0174(13) Uani 1 1 d . . . . .
N2 N 0.1764(4) 0.4796(12) 0.3252(2) 0.0206(14) Uani 1 1 d . . . . .
N3 N 0.2081(4) 0.5980(11) 0.1514(3) 0.0227(16) Uani 1 1 d . . . . .
N4 N 0.3169(4) 0.5705(11) 0.1830(2) 0.0187(14) Uani 1 1 d . . . . .
C1 C 0.2346(5) 0.4800(14) 0.3137(3) 0.0210(16) Uani 1 1 d . . . . .
C2 C 0.2578(5) 0.4089(14) 0.3875(3) 0.0220(18) Uani 1 1 d . . . . .
C3 C 0.1891(4) 0.4360(13) 0.3695(3) 0.0199(17) Uani 1 1 d . . . . .
H3 H 0.156358 0.426374 0.384880 0.024 Uiso 1 1 calc R U . . .
C4 C 0.3579(5) 0.4267(15) 0.3560(3) 0.0235(18) Uani 1 1 d . . . . .
H4A H 0.383464 0.527913 0.376298 0.035 Uiso 1 1 calc R U . . .
H4B H 0.362159 0.444835 0.325956 0.035 Uiso 1 1 calc R U . . .
H4C H 0.376464 0.300723 0.367862 0.035 Uiso 1 1 calc R U . . .
C5 C 0.1084(5) 0.5311(16) 0.2935(3) 0.027(2) Uani 1 1 d . . . . .
H5A H 0.072701 0.467026 0.302598 0.040 Uiso 1 1 calc R U . . .
H5B H 0.105213 0.489808 0.262921 0.040 Uiso 1 1 calc R U . . .
H5C H 0.102137 0.670774 0.293784 0.040 Uiso 1 1 calc R U . . .
C6 C 0.2993(5) 0.3461(14) 0.4334(3) 0.0236(19) Uani 1 1 d . . . . .
C7 C 0.2909(7) 0.2390(18) 0.5034(4) 0.035(3) Uani 1 1 d . . . . .
H7A H 0.310973 0.113377 0.501076 0.053 Uiso 1 1 calc R U . . .
H7B H 0.256483 0.224120 0.518623 0.053 Uiso 1 1 calc R U . . .
H7C H 0.326953 0.326712 0.520900 0.053 Uiso 1 1 calc R U . . .
C8 C 0.2565(5) 0.5671(13) 0.1918(3) 0.0214(17) Uani 1 1 d . . . . .
C9 C 0.2378(5) 0.6217(13) 0.1178(3) 0.0189(17) Uani 1 1 d . . . . .
C10 C 0.3067(5) 0.6053(13) 0.1383(3) 0.0197(17) Uani 1 1 d . . . . .
H10 H 0.341080 0.615909 0.124236 0.024 Uiso 1 1 calc R U . . .
C11 C 0.1343(5) 0.6078(14) 0.1457(3) 0.0247(19) Uani 1 1 d . . . . .
H11A H 0.116168 0.733178 0.133071 0.037 Uiso 1 1 calc R U . . .
H11B H 0.127735 0.591216 0.175128 0.037 Uiso 1 1 calc R U . . .
H11C H 0.110020 0.505566 0.125196 0.037 Uiso 1 1 calc R U . . .
C12 C 0.3838(5) 0.5384(16) 0.2169(3) 0.0252(19) Uani 1 1 d . . . . .
H12A H 0.381191 0.567338 0.246966 0.038 Uiso 1 1 calc R U . . .
H12B H 0.417799 0.622516 0.210752 0.038 Uiso 1 1 calc R U . . .
H12C H 0.397309 0.403816 0.215885 0.038 Uiso 1 1 calc R U . . .
C13 C 0.2002(6) 0.6725(14) 0.0703(3) 0.025(2) Uani 1 1 d . . . . .
C14 C 0.2141(8) 0.7591(19) 0.0009(4) 0.038(3) Uani 1 1 d . . . . .
H14A H 0.192298 0.885005 -0.000004 0.057 Uiso 1 1 calc R U . . .
H14B H 0.179620 0.665115 -0.015592 0.057 Uiso 1 1 calc R U . . .
H14C H 0.250072 0.768488 -0.013045 0.057 Uiso 1 1 calc R U . . .
Au1A Au 0.25724(2) 0.02816(4) 0.25050(2) 0.01971(7) Uani 1 1 d . . . . .
O1A O 0.1671(4) 0.1893(13) 0.0535(3) 0.0362(19) Uani 1 1 d . . . . .
O2A O 0.0548(4) 0.1777(12) 0.0447(2) 0.0307(17) Uani 1 1 d . . . . .
O3A O 0.3349(4) -0.1772(12) 0.4445(3) 0.0318(17) Uani 1 1 d . . . . .
O4A O 0.4482(4) -0.1653(12) 0.4564(2) 0.0278(15) Uani 1 1 d . . . . .
N1A N 0.1936(4) 0.0994(10) 0.1493(2) 0.0169(14) Uani 1 1 d . . . . .
N2A N 0.1158(4) 0.0740(12) 0.1818(2) 0.0211(15) Uani 1 1 d . . . . .
N3A N 0.3157(4) -0.0601(11) 0.3506(2) 0.0191(14) Uani 1 1 d . . . . .
N4A N 0.3971(4) -0.0236(12) 0.3219(2) 0.0204(14) Uani 1 1 d . . . . .
C1A C 0.1847(4) 0.0689(13) 0.1895(3) 0.0201(17) Uani 1 1 d . . . . .
C2A C 0.1295(5) 0.1208(14) 0.1159(3) 0.0203(17) Uani 1 1 d . . . . .
C3A C 0.0821(5) 0.1042(13) 0.1372(3) 0.0191(17) Uani 1 1 d . . . . .
H3A H 0.033856 0.112253 0.123334 0.023 Uiso 1 1 calc R U . . .
C4A C 0.2614(5) 0.1085(14) 0.1425(4) 0.0244(19) Uani 1 1 d . . . . .
H4AA H 0.297412 0.075392 0.170762 0.037 Uiso 1 1 calc R U . . .
H4AB H 0.269186 0.238886 0.133332 0.037 Uiso 1 1 calc R U . . .
H4AC H 0.262401 0.017090 0.118890 0.037 Uiso 1 1 calc R U . . .
C5A C 0.0846(5) 0.0449(16) 0.2172(3) 0.027(2) Uani 1 1 d . . . . .
H5AA H 0.047571 0.138355 0.213379 0.041 Uiso 1 1 calc R U . . .
H5AB H 0.119347 0.062468 0.246860 0.041 Uiso 1 1 calc R U . . .
H5AC H 0.065886 -0.085745 0.214930 0.041 Uiso 1 1 calc R U . . .
C6A C 0.1213(5) 0.1647(14) 0.0683(3) 0.024(2) Uani 1 1 d . . . . .
C7A C 0.0413(7) 0.235(2) -0.0020(4) 0.039(3) Uani 1 1 d . . . . .
H7AA H 0.061689 0.361671 -0.002976 0.059 Uiso 1 1 calc R U . . .
H7AB H -0.008319 0.241808 -0.017357 0.059 Uiso 1 1 calc R U . . .
H7AC H 0.061377 0.140602 -0.017270 0.059 Uiso 1 1 calc R U . . .
C8A C 0.3276(4) -0.0183(14) 0.3116(3) 0.0218(17) Uani 1 1 d . . . . .
C9A C 0.3777(4) -0.0892(12) 0.3853(3) 0.0176(16) Uani 1 1 d . . . . .
C10A C 0.4276(5) -0.0652(13) 0.3664(3) 0.0190(16) Uani 1 1 d . . . . .
H10A H 0.475468 -0.075643 0.381586 0.023 Uiso 1 1 calc R U . . .
C11A C 0.2463(4) -0.0689(15) 0.3543(3) 0.0236(18) Uani 1 1 d . . . . .
H11D H 0.212090 -0.058195 0.324203 0.035 Uiso 1 1 calc R U . . .
H11E H 0.240309 0.037362 0.373293 0.035 Uiso 1 1 calc R U . . .
H11F H 0.240334 -0.191569 0.368009 0.035 Uiso 1 1 calc R U . . .
C12A C 0.4336(5) 0.0247(15) 0.2902(3) 0.0252(19) Uani 1 1 d . . . . .
H12D H 0.450161 0.157609 0.295272 0.038 Uiso 1 1 calc R U . . .
H12E H 0.402405 0.011317 0.259128 0.038 Uiso 1 1 calc R U . . .
H12F H 0.472619 -0.062518 0.294884 0.038 Uiso 1 1 calc R U . . .
C13A C 0.3823(5) -0.1471(14) 0.4315(3) 0.0219(18) Uani 1 1 d . . . . .
C14A C 0.4584(7) -0.2351(19) 0.5019(3) 0.035(3) Uani 1 1 d . . . . .
H14D H 0.507638 -0.242348 0.518504 0.053 Uiso 1 1 calc R U . . .
H14E H 0.438050 -0.363281 0.500355 0.053 Uiso 1 1 calc R U . . .
H14F H 0.436550 -0.146862 0.517408 0.053 Uiso 1 1 calc R U . . .
S1 S 0.54764(12) 0.5684(4) 0.34086(7) 0.0217(4) Uani 1 1 d . . . . .
F1 F 0.6247(3) 0.4256(10) 0.41840(19) 0.0356(14) Uani 1 1 d . . . . .
F2 F 0.5323(4) 0.2662(10) 0.3868(2) 0.049(2) Uani 1 1 d . . . . .
F3 F 0.5282(4) 0.5391(12) 0.4193(2) 0.0435(17) Uani 1 1 d . . . . .
O5 O 0.4746(3) 0.5679(12) 0.3197(2) 0.0302(16) Uani 1 1 d . . . . .
O6 O 0.5766(4) 0.7557(11) 0.3556(3) 0.0380(19) Uani 1 1 d . . . . .
O7 O 0.5858(4) 0.4507(13) 0.3193(2) 0.0334(17) Uani 1 1 d . . . . .
C15 C 0.5593(5) 0.4439(14) 0.3937(3) 0.0253(19) Uani 1 1 d . . . . .
S1A S 0.04102(13) 0.0729(4) 0.33979(7) 0.0253(5) Uani 1 1 d . . . . .
F1A F 0.0347(4) -0.0492(12) 0.4179(2) 0.0458(17) Uani 1 1 d . . . . .
F2A F 0.1330(4) 0.0602(12) 0.4198(2) 0.0480(19) Uani 1 1 d . . . . .
F3A F 0.0993(4) -0.2192(10) 0.3900(3) 0.0500(19) Uani 1 1 d . . . . .
O5A O 0.0954(4) 0.0689(12) 0.3204(2) 0.0323(17) Uani 1 1 d . . . . .
O6A O -0.0169(4) -0.0464(14) 0.3181(2) 0.0372(18) Uani 1 1 d . . . . .
O7A O 0.0246(4) 0.2634(11) 0.3523(3) 0.0366(18) Uani 1 1 d . . . . .
C15A C 0.0788(6) -0.0388(17) 0.3945(3) 0.033(2) Uani 1 1 d . . . . .

loop_
_atom_site_aniso_label
_atom_site_aniso_U_11
_atom_site_aniso_U_22
_atom_site_aniso_U_33
_atom_site_aniso_U_23
_atom_site_aniso_U_13
_atom_site_aniso_U_12
Au1 0.02295(15) 0.01494(15) 0.02350(13) 0.00007(15) 0.00951(15) -0.00131(11)
O1 0.012(3) 0.049(5) 0.035(4) 0.006(3) 0.008(3) 0.006(3)
O2 0.020(3) 0.036(4) 0.025(3) 0.005(3) 0.010(3) 0.002(3)
O3 0.014(3) 0.055(6) 0.037(4) 0.004(4) 0.006(3) 0.001(4)
O4 0.026(3) 0.032(4) 0.021(3) 0.002(3) 0.006(3) -0.001(3)
N1 0.016(3) 0.012(3) 0.024(3) 0.001(3) 0.006(3) -0.002(3)
N2 0.024(3) 0.016(4) 0.023(3) 0.003(3) 0.009(3) -0.001(3)
N3 0.029(4) 0.013(4) 0.026(3) 0.001(3) 0.008(3) 0.001(3)
N4 0.019(3) 0.017(4) 0.020(3) 0.001(3) 0.005(3) 0.000(3)
C1 0.023(4) 0.013(4) 0.028(4) -0.007(4) 0.010(3) -0.001(4)
C2 0.026(4) 0.018(4) 0.022(4) 0.001(3) 0.007(3) -0.006(4)
C3 0.020(4) 0.017(4) 0.025(4) 0.001(3) 0.011(3) 0.003(3)
C4 0.020(4) 0.018(4) 0.037(5) -0.001(4) 0.016(4) -0.004(4)
C5 0.019(4) 0.027(5) 0.032(4) 0.006(4) 0.005(3) -0.007(4)
C6 0.034(5) 0.014(4) 0.027(4) -0.002(3) 0.015(4) -0.001(4)
C7 0.040(7) 0.038(7) 0.029(5) 0.005(5) 0.013(5) 0.003(6)
C8 0.025(4) 0.011(4) 0.029(4) -0.003(3) 0.009(3) 0.001(4)
C9 0.026(4) 0.012(4) 0.018(4) 0.000(3) 0.007(3) -0.005(3)
C10 0.026(4) 0.015(4) 0.019(4) -0.001(3) 0.007(3) -0.003(4)
C11 0.021(4) 0.017(5) 0.036(5) 0.002(4) 0.009(4) -0.001(4)
C12 0.021(4) 0.031(5) 0.021(4) 0.001(4) 0.002(3) 0.001(4)
C13 0.035(5) 0.016(4) 0.021(4) -0.003(3) 0.006(4) -0.003(4)
C14 0.043(7) 0.042(7) 0.023(5) 0.001(5) 0.004(5) -0.001(6)
Au1A 0.01760(14) 0.01596(15) 0.02145(13) -0.00091(16) 0.00068(14) 0.00090(11)
O1A 0.029(4) 0.052(6) 0.027(4) 0.004(3) 0.009(3) 0.000(4)
O2A 0.027(4) 0.039(5) 0.023(3) 0.005(3) 0.003(3) 0.002(3)
O3A 0.026(4) 0.041(5) 0.030(4) 0.003(3) 0.012(3) -0.002(4)
O4A 0.027(4) 0.034(4) 0.020(3) 0.003(3) 0.005(3) 0.000(3)
N1A 0.014(3) 0.013(3) 0.021(3) 0.000(2) 0.002(3) -0.001(3)
N2A 0.023(4) 0.014(4) 0.023(3) 0.001(3) 0.003(3) 0.001(3)
N3A 0.019(3) 0.013(3) 0.023(3) -0.001(3) 0.004(3) -0.002(3)
N4A 0.022(3) 0.017(4) 0.022(3) -0.002(3) 0.007(3) -0.001(3)
C1A 0.019(4) 0.011(4) 0.026(4) -0.001(3) 0.002(3) 0.000(3)
C2A 0.021(4) 0.016(4) 0.021(4) 0.002(3) 0.003(3) 0.000(3)
C3A 0.020(4) 0.011(4) 0.024(4) 0.001(3) 0.005(3) 0.001(3)
C4A 0.014(4) 0.019(5) 0.044(5) -0.001(4) 0.015(4) -0.003(4)
C5A 0.032(5) 0.024(5) 0.026(4) -0.001(4) 0.009(4) -0.004(4)
C6A 0.015(4) 0.022(5) 0.030(5) 0.000(4) 0.002(4) 0.005(3)
C7A 0.033(6) 0.058(9) 0.020(5) 0.012(5) -0.001(4) 0.003(6)
C8A 0.019(4) 0.016(4) 0.028(4) 0.003(4) 0.005(3) 0.001(4)
C9A 0.020(4) 0.009(4) 0.022(4) -0.003(3) 0.005(3) -0.003(3)
C10A 0.022(4) 0.011(4) 0.020(3) -0.001(3) 0.003(3) 0.002(3)
C11A 0.018(4) 0.020(5) 0.036(5) -0.001(4) 0.013(4) -0.004(4)
C12A 0.024(4) 0.027(5) 0.026(4) 0.005(4) 0.010(3) 0.003(4)
C13A 0.019(4) 0.017(4) 0.026(4) -0.003(3) 0.002(3) -0.001(3)
C14A 0.035(6) 0.047(7) 0.018(4) 0.008(5) 0.000(4) 0.001(6)
S1 0.0184(10) 0.0239(11) 0.0220(8) 0.0031(8) 0.0055(8) 0.0002(9)
F1 0.029(3) 0.039(4) 0.029(3) 0.003(3) -0.004(2) 0.009(3)
F2 0.065(5) 0.030(4) 0.046(4) 0.010(3) 0.009(4) -0.019(4)
F3 0.049(4) 0.057(5) 0.028(3) 0.011(3) 0.018(3) 0.020(4)
O5 0.021(3) 0.040(4) 0.026(3) 0.004(3) 0.003(3) 0.002(3)
O6 0.041(5) 0.020(4) 0.049(4) 0.003(3) 0.009(4) -0.007(3)
O7 0.030(4) 0.043(5) 0.030(3) -0.004(3) 0.015(3) 0.006(4)
C15 0.030(5) 0.018(4) 0.026(4) 0.002(3) 0.006(3) 0.000(4)
S1A 0.0202(10) 0.0328(13) 0.0227(9) 0.0019(8) 0.0065(8) -0.0007(10)
F1A 0.059(4) 0.053(4) 0.030(3) -0.003(3) 0.020(3) -0.018(4)
F2A 0.042(4) 0.056(5) 0.031(3) 0.006(3) -0.009(3) -0.021(4)
F3A 0.067(5) 0.027(3) 0.051(4) 0.009(3) 0.013(4) 0.012(4)
O5A 0.030(4) 0.040(5) 0.031(3) 0.005(3) 0.015(3) 0.005(4)
O6A 0.030(4) 0.049(5) 0.029(3) -0.005(4) 0.006(3) -0.008(4)
O7A 0.038(4) 0.025(4) 0.053(5) 0.008(3) 0.024(4) 0.009(3)
C15A 0.041(6) 0.028(5) 0.029(4) -0.001(4) 0.009(4) -0.002(5)

loop_
_atom_type_symbol
_atom_type_description
_atom_type_scat_dispersion_real
_atom_type_scat_dispersion_imag
_atom_type_scat_source
C C 0.0033 0.0016 'International Tables Vol C Tables 4.2.6.8 and 6.1.1.4'
H H 0.0000 0.0000 'International Tables Vol C Tables 4.2.6.8 and 6.1.1.4'
Au Au -2.0133 8.8022 'International Tables Vol C Tables 4.2.6.8 and 6.1.1.4'
F F 0.0171 0.0103 'International Tables Vol C Tables 4.2.6.8 and 6.1.1.4'
N N 0.0061 0.0033 'International Tables Vol C Tables 4.2.6.8 and 6.1.1.4'
O O 0.0106 0.0060 'International Tables Vol C Tables 4.2.6.8 and 6.1.1.4'
S S 0.1246 0.1234 'International Tables Vol C Tables 4.2.6.8 and 6.1.1.4'

loop_
_exptl_crystal_face_index_h
_exptl_crystal_face_index_k
_exptl_crystal_face_index_l
_exptl_crystal_face_perp_dist
-2 0 1 0.0622
-2 1 1 0.0912
1 2 0 0.0907
1 1 0 0.0941
24 5 -9 0.1368
1 -1 -1 0.1002
0 0 1 0.0267
0 0 -1 0.0038
13 -9 -4 0.0881

loop_
_geom_angle_atom_site_label_1
_geom_angle_atom_site_label_2
_geom_angle_atom_site_label_3
_geom_angle
_geom_angle_site_symmetry_1
_geom_angle_site_symmetry_3
_geom_angle_publ_flag
C1 Au1 C8 178.7(4) . . ?
C6 O2 C7 116.5(9) . . ?
C13 O4 C14 116.2(9) . . ?
C1 N1 C2 110.2(7) . . ?
C1 N1 C4 122.9(7) . . ?
C2 N1 C4 126.9(7) . . ?
C3 N2 C1 112.1(7) . . ?
C3 N2 C5 124.5(7) . . ?
C1 N2 C5 123.3(7) . . ?
C8 N3 C9 110.8(8) . . ?
C8 N3 C11 122.7(8) . . ?
C9 N3 C11 126.4(8) . . ?
C8 N4 C10 111.5(7) . . ?
C8 N4 C12 124.1(7) . . ?
C10 N4 C12 124.4(8) . . ?
N1 C1 N2 104.4(7) . . ?
N1 C1 Au1 127.1(6) . . ?
N2 C1 Au1 128.5(6) . . ?
C3 C2 N1 106.9(8) . . ?
C3 C2 C6 129.7(9) . . ?
N1 C2 C6 123.3(8) . . ?
C2 C3 N2 106.4(8) . . ?
O1 C6 O2 125.0(9) . . ?
O1 C6 C2 125.1(9) . . ?
O2 C6 C2 109.9(9) . . ?
N3 C8 N4 104.7(8) . . ?
N3 C8 Au1 128.7(7) . . ?
N4 C8 Au1 126.6(6) . . ?
C10 C9 N3 106.5(8) . . ?
C10 C9 C13 128.2(9) . . ?
N3 C9 C13 125.1(9) . . ?
C9 C10 N4 106.5(8) . . ?
O3 C13 O4 125.6(9) . . ?
O3 C13 C9 123.9(10) . . ?
O4 C13 C9 110.5(9) . . ?
C8A Au1A C1A 178.3(4) . . ?
C6A O2A C7A 113.7(9) . . ?
C13A O4A C14A 113.6(9) . . ?
C1A N1A C2A 109.5(7) . . ?
C1A N1A C4A 124.2(8) . . ?
C2A N1A C4A 126.3(8) . . ?
C3A N2A C1A 109.9(8) . . ?
C3A N2A C5A 126.5(8) . . ?
C1A N2A C5A 123.6(8) . . ?
C8A N3A C9A 110.2(7) . . ?
C8A N3A C11A 123.1(7) . . ?
C9A N3A C11A 126.7(7) . . ?
C10A N4A C8A 110.3(7) . . ?
C10A N4A C12A 125.1(8) . . ?
C8A N4A C12A 124.5(7) . . ?
N1A C1A N2A 106.4(7) . . ?
N1A C1A Au1A 128.3(7) . . ?
N2A C1A Au1A 125.3(7) . . ?
C3A C2A N1A 106.2(7) . . ?
C3A C2A C6A 130.5(8) . . ?
N1A C2A C6A 123.2(8) . . ?
C2A C3A N2A 108.0(8) . . ?
O1A C6A O2A 125.2(9) . . ?
O1A C6A C2A 125.3(9) . . ?
O2A C6A C2A 109.5(9) . . ?
N3A C8A N4A 105.4(7) . . ?
N3A C8A Au1A 127.3(6) . . ?
N4A C8A Au1A 127.2(6) . . ?
C10A C9A N3A 105.9(7) . . ?
C10A C9A C13A 130.4(8) . . ?
N3A C9A C13A 123.6(8) . . ?
C9A C10A N4A 108.1(8) . . ?
O3A C13A O4A 125.1(9) . . ?
O3A C13A C9A 125.8(8) . . ?
O4A C13A C9A 109.1(8) . . ?
O5 S1 O6 114.4(5) . . ?
O5 S1 O7 115.6(4) . . ?
O6 S1 O7 115.4(5) . . ?
O5 S1 C15 103.1(4) . . ?
O6 S1 C15 102.7(5) . . ?
O7 S1 C15 103.0(5) . . ?
F1 C15 F2 107.2(8) . . ?
F1 C15 F3 106.9(7) . . ?
F2 C15 F3 107.2(9) . . ?
F1 C15 S1 112.6(7) . . ?
F2 C15 S1 111.6(6) . . ?
F3 C15 S1 111.1(7) . . ?
O6A S1A O5A 115.8(5) . . ?
O6A S1A O7A 115.1(5) . . ?
O5A S1A O7A 114.4(5) . . ?
O6A S1A C15A 103.7(5) . . ?
O5A S1A C15A 103.7(5) . . ?
O7A S1A C15A 101.7(5) . . ?
F2A C15A F1A 106.9(8) . . ?
F2A C15A F3A 108.2(10) . . ?
F1A C15A F3A 107.4(9) . . ?
F2A C15A S1A 111.2(8) . . ?
F1A C15A S1A 112.3(8) . . ?
F3A C15A S1A 110.6(7) . . ?

loop_
_geom_bond_atom_site_label_1
_geom_bond_atom_site_label_2
_geom_bond_distance
_geom_bond_site_symmetry_2
_geom_bond_publ_flag
Au1 C1 2.014(9) . ?
Au1 C8 2.016(9) . ?
O1 C6 1.204(12) . ?
O2 C6 1.338(12) . ?
O2 C7 1.452(13) . ?
O3 C13 1.204(13) . ?
O4 C13 1.333(13) . ?
O4 C14 1.445(13) . ?
N1 C1 1.357(11) . ?
N1 C2 1.397(11) . ?
N1 C4 1.471(11) . ?
N2 C3 1.361(11) . ?
N2 C1 1.363(11) . ?
N2 C5 1.475(12) . ?
N3 C8 1.350(12) . ?
N3 C9 1.390(12) . ?
N3 C11 1.476(12) . ?
N4 C8 1.362(12) . ?
N4 C10 1.369(11) . ?
N4 C12 1.460(11) . ?
C2 C3 1.359(12) . ?
C2 C6 1.480(13) . ?
C9 C10 1.363(13) . ?
C9 C13 1.478(12) . ?
Au1A C8A 2.017(8) . ?
Au1A C1A 2.028(8) . ?
O1A C6A 1.195(13) . ?
O2A C6A 1.333(11) . ?
O2A C7A 1.455(12) . ?
O3A C13A 1.196(12) . ?
O4A C13A 1.336(11) . ?
O4A C14A 1.452(12) . ?
N1A C1A 1.345(11) . ?
N1A C2A 1.402(11) . ?
N1A C4A 1.484(11) . ?
N2A C3A 1.359(11) . ?
N2A C1A 1.364(12) . ?
N2A C5A 1.466(12) . ?
N3A C8A 1.351(11) . ?
N3A C9A 1.399(11) . ?
N3A C11A 1.477(11) . ?
N4A C10A 1.361(10) . ?
N4A C8A 1.365(11) . ?
N4A C12A 1.469(11) . ?
C2A C3A 1.356(13) . ?
C2A C6A 1.474(13) . ?
C9A C10A 1.353(12) . ?
C9A C13A 1.474(12) . ?
S1 O5 1.435(7) . ?
S1 O6 1.445(8) . ?
S1 O7 1.445(7) . ?
S1 C15 1.813(9) . ?
F1 C15 1.326(11) . ?
F2 C15 1.343(12) . ?
F3 C15 1.352(11) . ?
S1A O6A 1.432(8) . ?
S1A O5A 1.439(7) . ?
S1A O7A 1.452(8) . ?
S1A C15A 1.811(10) . ?
F1A C15A 1.343(13) . ?
F2A C15A 1.331(12) . ?
F3A C15A 1.346(13) . ?

loop_
_geom_torsion_atom_site_label_1
_geom_torsion_atom_site_label_2
_geom_torsion_atom_site_label_3
_geom_torsion_atom_site_label_4
_geom_torsion
_geom_torsion_site_symmetry_1
_geom_torsion_site_symmetry_2
_geom_torsion_site_symmetry_3
_geom_torsion_site_symmetry_4
_geom_torsion_publ_flag
C2 N1 C1 N2 0.5(10) . . . . ?
C4 N1 C1 N2 -178.4(8) . . . . ?
C2 N1 C1 Au1 -177.6(7) . . . . ?
C4 N1 C1 Au1 3.6(13) . . . . ?
C3 N2 C1 N1 -0.7(11) . . . . ?
C5 N2 C1 N1 176.3(8) . . . . ?
C3 N2 C1 Au1 177.3(7) . . . . ?
C5 N2 C1 Au1 -5.7(14) . . . . ?
C1 N1 C2 C3 -0.1(11) . . . . ?
C4 N1 C2 C3 178.6(9) . . . . ?
C1 N1 C2 C6 175.4(9) . . . . ?
C4 N1 C2 C6 -5.8(15) . . . . ?
N1 C2 C3 N2 -0.3(11) . . . . ?
C6 C2 C3 N2 -175.4(10) . . . . ?
C1 N2 C3 C2 0.6(11) . . . . ?
C5 N2 C3 C2 -176.3(9) . . . . ?
C7 O2 C6 O1 -2.4(15) . . . . ?
C7 O2 C6 C2 174.8(9) . . . . ?
C3 C2 C6 O1 176.5(11) . . . . ?
N1 C2 C6 O1 2.0(16) . . . . ?
C3 C2 C6 O2 -0.8(15) . . . . ?
N1 C2 C6 O2 -175.2(9) . . . . ?
C9 N3 C8 N4 -0.4(10) . . . . ?
C11 N3 C8 N4 -179.3(8) . . . . ?
C9 N3 C8 Au1 179.7(7) . . . . ?
C11 N3 C8 Au1 0.8(13) . . . . ?
C10 N4 C8 N3 0.8(10) . . . . ?
C12 N4 C8 N3 -178.4(8) . . . . ?
C10 N4 C8 Au1 -179.3(7) . . . . ?
C12 N4 C8 Au1 1.5(13) . . . . ?
C8 N3 C9 C10 -0.1(10) . . . . ?
C11 N3 C9 C10 178.7(9) . . . . ?
C8 N3 C9 C13 -175.1(8) . . . . ?
C11 N3 C9 C13 3.7(14) . . . . ?
N3 C9 C10 N4 0.6(10) . . . . ?
C13 C9 C10 N4 175.4(9) . . . . ?
C8 N4 C10 C9 -1.0(11) . . . . ?
C12 N4 C10 C9 178.3(9) . . . . ?
C14 O4 C13 O3 1.8(15) . . . . ?
C14 O4 C13 C9 -176.6(9) . . . . ?
C10 C9 C13 O3 -176.8(10) . . . . ?
N3 C9 C13 O3 -2.9(16) . . . . ?
C10 C9 C13 O4 1.7(14) . . . . ?
N3 C9 C13 O4 175.5(8) . . . . ?
C2A N1A C1A N2A -1.0(10) . . . . ?
C4A N1A C1A N2A 179.0(8) . . . . ?
C2A N1A C1A Au1A -179.8(7) . . . . ?
C4A N1A C1A Au1A 0.2(13) . . . . ?
C3A N2A C1A N1A 1.0(10) . . . . ?
C5A N2A C1A N1A 179.4(8) . . . . ?
C3A N2A C1A Au1A 179.9(6) . . . . ?
C5A N2A C1A Au1A -1.8(13) . . . . ?
C1A N1A C2A C3A 0.6(10) . . . . ?
C4A N1A C2A C3A -179.4(8) . . . . ?
C1A N1A C2A C6A 177.2(9) . . . . ?
C4A N1A C2A C6A -2.8(14) . . . . ?
N1A C2A C3A N2A 0.0(10) . . . . ?
C6A C2A C3A N2A -176.2(10) . . . . ?
C1A N2A C3A C2A -0.7(11) . . . . ?
C5A N2A C3A C2A -178.9(9) . . . . ?
C7A O2A C6A O1A -2.8(16) . . . . ?
C7A O2A C6A C2A 175.6(9) . . . . ?
C3A C2A C6A O1A 174.5(11) . . . . ?
N1A C2A C6A O1A -1.2(16) . . . . ?
C3A C2A C6A O2A -3.9(15) . . . . ?
N1A C2A C6A O2A -179.6(8) . . . . ?
C9A N3A C8A N4A 0.7(10) . . . . ?
C11A N3A C8A N4A 179.8(8) . . . . ?
C9A N3A C8A Au1A 177.8(7) . . . . ?
C11A N3A C8A Au1A -3.1(14) . . . . ?
C10A N4A C8A N3A -0.8(11) . . . . ?
C12A N4A C8A N3A -176.1(8) . . . . ?
C10A N4A C8A Au1A -177.9(7) . . . . ?
C12A N4A C8A Au1A 6.8(14) . . . . ?
C8A N3A C9A C10A -0.4(10) . . . . ?
C11A N3A C9A C10A -179.4(9) . . . . ?
C8A N3A C9A C13A -176.7(9) . . . . ?
C11A N3A C9A C13A 4.3(14) . . . . ?
N3A C9A C10A N4A -0.1(10) . . . . ?
C13A C9A C10A N4A 175.8(9) . . . . ?
C8A N4A C10A C9A 0.6(11) . . . . ?
C12A N4A C10A C9A 175.9(9) . . . . ?
C14A O4A C13A O3A 2.6(15) . . . . ?
C14A O4A C13A C9A -176.0(9) . . . . ?
C10A C9A C13A O3A -174.7(10) . . . . ?
N3A C9A C13A O3A 0.7(16) . . . . ?
C10A C9A C13A O4A 3.9(14) . . . . ?
N3A C9A C13A O4A 179.2(8) . . . . ?
O5 S1 C15 F1 178.8(7) . . . . ?
O6 S1 C15 F1 -62.1(8) . . . . ?
O7 S1 C15 F1 58.1(8) . . . . ?
O5 S1 C15 F2 58.2(8) . . . . ?
O6 S1 C15 F2 177.4(8) . . . . ?
O7 S1 C15 F2 -62.4(8) . . . . ?
O5 S1 C15 F3 -61.4(8) . . . . ?
O6 S1 C15 F3 57.8(8) . . . . ?
O7 S1 C15 F3 178.0(7) . . . . ?
O6A S1A C15A F2A -178.0(8) . . . . ?
O5A S1A C15A F2A 60.7(9) . . . . ?
O7A S1A C15A F2A -58.2(9) . . . . ?
O6A S1A C15A F1A -58.3(9) . . . . ?
O5A S1A C15A F1A -179.6(8) . . . . ?
O7A S1A C15A F1A 61.5(9) . . . . ?
O6A S1A C15A F3A 61.7(9) . . . . ?
O5A S1A C15A F3A -59.6(9) . . . . ?
O7A S1A C15A F3A -178.6(8) . . . . ?

loop_
_exptl_oxdiff_crystal_face_indexfrac_h
_exptl_oxdiff_crystal_face_indexfrac_k
_exptl_oxdiff_crystal_face_indexfrac_l
_exptl_oxdiff_crystal_face_x
_exptl_oxdiff_crystal_face_y
_exptl_oxdiff_crystal_face_z
-1.9992 0.0000 0.9996 0.0384 -0.0041 0.0569
-1.9992 1.0000 1.0000 0.1230 0.0028 0.0003
0.9996 1.9999 0.0012 0.1504 0.0040 -0.1425
0.9996 1.0000 0.0008 0.0657 -0.0029 -0.0859
24.3537 5.3080 -8.5845 -0.0160 0.0016 -0.9999
0.9996 -1.0000 -1.0003 -0.1041 0.0071 0.0291
-0.0000 0.0001 1.0002 0.0006 -0.0239 -0.0020
0.0000 -0.0001 -1.0002 -0.0006 0.0239 0.0020
12.5611 -8.8324 -4.4951 -0.9873 -0.0778 0.1383
